data_2239393
loop_
_publ_author_name
'Oubabi, Radouane'
'Auhmani, Aziz'
'Ait Itto, My Youssef'
'Auhmani, Abdelwahed'
'Daran, Jean-Claude'

_publ_section_title
;
 (4b<i>S</i>,8a<i>S</i>)-1-Isopropyl-4b,8,8-trimethyl-4b,5,6,7,8,8a,9,10-octahydrophenanthren-2-yl
 acetate
;
_journal_issue 3
_journal_name_full 'Acta Crystallographica Section E'
_journal_page_first o317
_journal_paper_doi 10.1107/S1600536814002748
_journal_volume 70
_journal_year 2014
_chemical_formula_iupac 'C22 H32 O2'
_chemical_formula_moiety 'C22 H32 O2'
_chemical_formula_sum 'C22 H32 O2'
_chemical_formula_weight 328.47
_chemical_name_systematic
'(4b<i>S</i>,8a<i>S</i>)-1-Isopropyl-4b,8,8-trimethyl-4b,5,6,7,8,8a,9,10-octahydrophenanthren-2-yl acetate'
_space_group_crystal_system monoclinic
_space_group_IT_number 4
_space_group_name_Hall 'P 2yb'
_space_group_name_H-M_alt 'P 1 21 1'
_symmetry_space_group_name_Hall 'P 2yb'
_symmetry_space_group_name_H-M 'P 1 21 1'
_atom_sites_solution_hydrogens geom
_audit_creation_method SHELXL-2013
_cell_angle_alpha 90
_cell_angle_beta 90.124(2)
_cell_angle_gamma 90
_cell_formula_units_Z 2
_cell_length_a 7.4250(2)
_cell_length_b 10.5716(3)
_cell_length_c 12.0747(3)
_cell_measurement_reflns_used 3311
_cell_measurement_temperature 180(2)
_cell_measurement_theta_max 60.6386
_cell_measurement_theta_min 3.6575
_cell_volume 947.79(4)
_computing_cell_refinement 'CrysAlis PRO (Agilent, 2012)'
_computing_data_collection 'CrysAlis PRO (Agilent, 2012)'
_computing_data_reduction 'CrysAlis PRO (Agilent, 2012)'
_computing_molecular_graphics
;
ORTEPIII (Burnett & Johnson, 1996)
ORTEP-3 for Windows (Farrugia, 2012)
;
_computing_publication_material 'SHELXL2013 (Sheldrick, 2008)'
_computing_structure_refinement 'SHELXL2013 (Sheldrick, 2008)'
_computing_structure_solution 'SIR97 (Altomare <i>et al.</i>, 1999)'
_diffrn_ambient_temperature 180(2)
_diffrn_detector_area_resol_mean 16.1978
_diffrn_measured_fraction_theta_full 0.812
_diffrn_measured_fraction_theta_max 0.965
_diffrn_measurement_device_type 'Agilent Xcalibur (Eos, Gemini ultra)'
_diffrn_measurement_method '\w scans'
_diffrn_radiation_monochromator mirror
_diffrn_radiation_source 'Enhance Ultra (Cu) X-ray Source'
_diffrn_radiation_type 'Cu K\a'
_diffrn_radiation_wavelength 1.54184
_diffrn_reflns_av_R_equivalents 0.0118
_diffrn_reflns_limit_h_max 8
_diffrn_reflns_limit_h_min -7
_diffrn_reflns_limit_k_max 11
_diffrn_reflns_limit_k_min -11
_diffrn_reflns_limit_l_max 13
_diffrn_reflns_limit_l_min -13
_diffrn_reflns_number 4370
_diffrn_reflns_theta_full 67.684
_diffrn_reflns_theta_max 60.723
_diffrn_reflns_theta_min 3.661
_exptl_absorpt_coefficient_mu 0.550
_exptl_absorpt_correction_T_max 1.00000
_exptl_absorpt_correction_T_min 0.85976
_exptl_absorpt_correction_type multi-scan
_exptl_absorpt_process_details
;
Empirical absorption correction using spherical harmonics,
implemented in SCALE3 ABSPACK scaling algorithm (CrysAlisPro,
Agilent, 2012)
;
_exptl_crystal_colour colourless
_exptl_crystal_density_diffrn 1.151
_exptl_crystal_description box
_exptl_crystal_F_000 360
_exptl_crystal_size_max 0.380
_exptl_crystal_size_mid 0.380
_exptl_crystal_size_min 0.140
_refine_diff_density_max 0.132
_refine_diff_density_min -0.140
_refine_ls_abs_structure_details
;
Refined as an inversion twin.
;
_refine_ls_abs_structure_Flack 0.0(3)
_refine_ls_extinction_coef 0.050(2)
_refine_ls_extinction_expression Fc^*^=kFc[1+0.001xFc^2^\l^3^/sin(2\q)]^-1/4^
_refine_ls_extinction_method 'SHELXL-2013 (Sheldrick, 2013)'
_refine_ls_goodness_of_fit_ref 1.041
_refine_ls_hydrogen_treatment constr
_refine_ls_matrix_type full
_refine_ls_number_parameters 225
_refine_ls_number_reflns 2511
_refine_ls_number_restraints 1
_refine_ls_restrained_S_all 1.041
_refine_ls_R_factor_all 0.0288
_refine_ls_R_factor_gt 0.0286
_refine_ls_shift/su_max 0.000
_refine_ls_shift/su_mean 0.000
_refine_ls_structure_factor_coef Fsqd
_refine_ls_weighting_details 'w=1/[\s^2^(Fo^2^)+(0.0433P)^2^+0.1680P] where P=(Fo^2^+2Fc^2^)/3'
_refine_ls_weighting_scheme calc
_refine_ls_wR_factor_gt 0.0748
_refine_ls_wR_factor_ref 0.0750
_reflns_number_gt 2490
_reflns_number_total 2511
_reflns_threshold_expression I>2\s(I)
_cod_data_source_file xu5767sup1.cif
_cod_data_source_block I
_cod_database_code 2239393
_cod_database_fobs_code 2239393
_shelx_space_group_comment
;
The symmetry employed for this shelxl refinement is uniquely defined
by the following loop, which should always be used as a source of
symmetry information in preference to the above space-group names.
They are only intended as comments.
;

loop_
_space_group_symop_operation_xyz
'x, y, z'
'-x, y+1/2, -z'

loop_
_atom_site_type_symbol
_atom_site_label
_atom_site_fract_x
_atom_site_fract_y
_atom_site_fract_z
_atom_site_U_iso_or_equiv
_atom_site_adp_type
_atom_site_calc_flag
_atom_site_occupancy
C C1 0.6487(3) 0.6992(2) 0.17276(16) 0.0270(5) Uani d 1
C C2 0.4780(3) 0.7203(2) 0.13012(17) 0.0283(5) Uani d 1
C C3 0.3461(3) 0.7823(2) 0.18816(19) 0.0334(5) Uani d 1
H H3 0.2304 0.7948 0.1562 0.040 Uiso calc 1
C C4 0.3833(3) 0.8262(2) 0.29347(18) 0.0319(5) Uani d 1
H H4 0.2916 0.8682 0.3341 0.038 Uiso calc 1
C C4A 0.5533(3) 0.81000(19) 0.34131(17) 0.0244(5) Uani d 1
C C4B 0.5942(3) 0.8675(2) 0.45589(18) 0.0258(5) Uani d 1
C C5 0.4239(3) 0.8711(3) 0.52884(19) 0.0346(6) Uani d 1
H H5A 0.3376 0.9327 0.4972 0.041 Uiso calc 1
H H5B 0.3659 0.7868 0.5276 0.041 Uiso calc 1
C C6 0.4646(3) 0.9074(3) 0.6486(2) 0.0406(6) Uani d 1
H H6A 0.5144 0.9942 0.6509 0.049 Uiso calc 1
H H6B 0.3515 0.9067 0.6919 0.049 Uiso calc 1
C C7 0.5980(3) 0.8167(3) 0.70024(18) 0.0371(6) Uani d 1
H H7A 0.5427 0.7315 0.7033 0.045 Uiso calc 1
H H7B 0.6222 0.8438 0.7773 0.045 Uiso calc 1
C C8 0.7773(3) 0.8075(2) 0.63830(18) 0.0338(5) Uani d 1
C C8A 0.7386(3) 0.7834(2) 0.51303(17) 0.0275(5) Uani d 1
H H8A 0.6896 0.6954 0.5093 0.033 Uiso calc 1
C C9 0.9073(3) 0.7813(3) 0.44192(19) 0.0372(6) Uani d 1
H H9A 0.9521 0.8687 0.4322 0.045 Uiso calc 1
H H9B 1.0022 0.7319 0.4801 0.045 Uiso calc 1
C C10 0.8707(3) 0.7233(3) 0.32926(18) 0.0366(6) Uani d 1
H H10A 0.9617 0.7561 0.2768 0.044 Uiso calc 1
H H10B 0.8890 0.6307 0.3351 0.044 Uiso calc 1
C C10A 0.6862(3) 0.74630(19) 0.28005(17) 0.0261(5) Uani d 1
C C11 0.7945(3) 0.6336(2) 0.10479(18) 0.0343(6) Uani d 1
H H11 0.8978 0.6181 0.1562 0.041 Uiso calc 1
C C12 0.7413(4) 0.5048(3) 0.0572(2) 0.0540(8) Uani d 1
H H12A 0.8501 0.4562 0.0400 0.081 Uiso calc 1
H H12B 0.6704 0.5170 -0.0105 0.081 Uiso calc 1
H H12C 0.6691 0.4585 0.1117 0.081 Uiso calc 1
C C13 0.8634(4) 0.7225(3) 0.0150(2) 0.0518(7) Uani d 1
H H13A 0.9103 0.7998 0.0492 0.078 Uiso calc 1
H H13B 0.7644 0.7440 -0.0355 0.078 Uiso calc 1
H H13C 0.9597 0.6807 -0.0266 0.078 Uiso calc 1
C C14 0.6541(4) 1.0050(2) 0.4337(2) 0.0433(6) Uani d 1
H H14A 0.5590 1.0497 0.3933 0.065 Uiso calc 1
H H14B 0.7647 1.0047 0.3895 0.065 Uiso calc 1
H H14C 0.6768 1.0478 0.5044 0.065 Uiso calc 1
C C15 0.8902(4) 0.9257(3) 0.6616(2) 0.0489(7) Uani d 1
H H15A 0.9251 0.9270 0.7399 0.073 Uiso calc 1
H H15B 0.8193 1.0013 0.6444 0.073 Uiso calc 1
H H15C 0.9986 0.9243 0.6154 0.073 Uiso calc 1
C C16 0.8803(4) 0.6933(3) 0.6843(2) 0.0561(8) Uani d 1
H H16A 0.8152 0.6154 0.6657 0.084 Uiso calc 1
H H16B 0.8905 0.7008 0.7649 0.084 Uiso calc 1
H H16C 1.0009 0.6905 0.6516 0.084 Uiso calc 1
C C17 0.3222(3) 0.5899(2) 0.00169(19) 0.0345(6) Uani d 1
C C18 0.3010(4) 0.5659(3) -0.1197(2) 0.0460(7) Uani d 1
H H18A 0.1878 0.5206 -0.1331 0.069 Uiso calc 1
H H18B 0.4021 0.5146 -0.1461 0.069 Uiso calc 1
H H18C 0.2991 0.6467 -0.1594 0.069 Uiso calc 1
O O1 0.4419(2) 0.68523(16) 0.01943(11) 0.0338(4) Uani d 1
O O2 0.2470(2) 0.53449(19) 0.07423(14) 0.0491(5) Uani d 1

loop_
_atom_site_aniso_label
_atom_site_aniso_U_11
_atom_site_aniso_U_22
_atom_site_aniso_U_33
_atom_site_aniso_U_12
_atom_site_aniso_U_13
_atom_site_aniso_U_23
C1 0.0302(12) 0.0261(11) 0.0248(11) 0.0012(10) 0.0028(9) 0.0023(9)
C2 0.0305(12) 0.0316(12) 0.0230(10) -0.0026(10) 0.0004(9) 0.0014(9)
C3 0.0244(12) 0.0444(13) 0.0315(12) 0.0021(11) -0.0022(9) 0.0002(10)
C4 0.0269(12) 0.0355(12) 0.0333(12) 0.0060(10) 0.0031(9) -0.0010(10)
C4A 0.0256(11) 0.0205(10) 0.0271(11) 0.0010(9) 0.0026(8) 0.0024(9)
C4B 0.0262(11) 0.0221(10) 0.0290(11) 0.0006(9) 0.0022(9) -0.0022(9)
C5 0.0302(12) 0.0422(13) 0.0314(12) 0.0063(11) 0.0022(10) -0.0072(10)
C6 0.0327(13) 0.0533(17) 0.0357(13) 0.0027(12) 0.0065(10) -0.0129(12)
C7 0.0413(14) 0.0448(14) 0.0253(11) -0.0082(12) 0.0023(10) -0.0068(11)
C8 0.0342(12) 0.0386(13) 0.0286(11) 0.0002(11) -0.0037(9) -0.0071(10)
C8A 0.0269(11) 0.0271(11) 0.0286(11) -0.0019(10) -0.0001(9) -0.0041(9)
C9 0.0276(12) 0.0497(14) 0.0343(13) 0.0040(11) -0.0011(9) -0.0077(11)
C10 0.0280(12) 0.0513(15) 0.0305(12) 0.0089(11) 0.0005(10) -0.0047(11)
C10A 0.0261(11) 0.0259(11) 0.0263(11) 0.0000(9) 0.0031(9) 0.0028(9)
C11 0.0322(12) 0.0457(14) 0.0251(11) 0.0109(11) 0.0018(9) -0.0012(10)
C12 0.0587(19) 0.0487(17) 0.0546(17) 0.0163(14) 0.0060(14) -0.0166(13)
C13 0.0399(15) 0.0696(19) 0.0460(15) 0.0121(14) 0.0175(12) 0.0119(14)
C14 0.0599(17) 0.0281(13) 0.0421(14) -0.0045(12) -0.0035(12) 0.0017(11)
C15 0.0363(14) 0.0662(18) 0.0441(15) -0.0116(13) -0.0023(11) -0.0189(14)
C16 0.068(2) 0.0664(18) 0.0338(13) 0.0231(17) -0.0133(13) -0.0045(14)
C17 0.0352(13) 0.0364(13) 0.0319(12) 0.0016(11) -0.0017(10) -0.0013(10)
C18 0.0489(16) 0.0560(17) 0.0332(13) -0.0039(13) -0.0023(11) -0.0089(12)
O1 0.0341(9) 0.0432(9) 0.0239(8) -0.0036(8) -0.0002(6) -0.0011(7)
O2 0.0587(12) 0.0514(11) 0.0372(9) -0.0160(10) 0.0039(9) -0.0001(9)

loop_
_atom_type_symbol
_atom_type_description
_atom_type_scat_dispersion_real
_atom_type_scat_dispersion_imag
_atom_type_scat_source
C C 0.0181 0.0091 'International Tables Vol C Tables 4.2.6.8 and 6.1.1.4'
H H 0.0000 0.0000 'International Tables Vol C Tables 4.2.6.8 and 6.1.1.4'
O O 0.0492 0.0322 'International Tables Vol C Tables 4.2.6.8 and 6.1.1.4'

loop_
_geom_angle_atom_site_label_1
_geom_angle_atom_site_label_2
_geom_angle_atom_site_label_3
_geom_angle
C2 C1 C10A 117.49(18)
C2 C1 C11 121.51(18)
C10A C1 C11 120.92(19)
C3 C2 C1 122.74(18)
C3 C2 O1 118.32(18)
C1 C2 O1 118.77(18)
C2 C3 C4 119.29(19)
C2 C3 H3 120.4
C4 C3 H3 120.4
C3 C4 C4A 121.18(19)
C3 C4 H4 119.4
C4A C4 H4 119.4
C4 C4A C10A 118.38(18)
C4 C4A C4B 119.92(18)
C10A C4A C4B 121.63(18)
C4A C4B C5 111.23(17)
C4A C4B C14 105.79(18)
C5 C4B C14 108.22(19)
C4A C4B C8A 107.92(17)
C5 C4B C8A 109.04(17)
C14 C4B C8A 114.6(2)
C6 C5 C4B 112.74(18)
C6 C5 H5A 109.0
C4B C5 H5A 109.0
C6 C5 H5B 109.0
C4B C5 H5B 109.0
H5A C5 H5B 107.8
C7 C6 C5 111.0(2)
C7 C6 H6A 109.4
C5 C6 H6A 109.4
C7 C6 H6B 109.4
C5 C6 H6B 109.4
H6A C6 H6B 108.0
C6 C7 C8 114.08(19)
C6 C7 H7A 108.7
C8 C7 H7A 108.7
C6 C7 H7B 108.7
C8 C7 H7B 108.7
H7A C7 H7B 107.6
C15 C8 C7 109.6(2)
C15 C8 C16 107.7(2)
C7 C8 C16 107.9(2)
C15 C8 C8A 114.3(2)
C7 C8 C8A 109.00(17)
C16 C8 C8A 108.25(19)
C9 C8A C4B 109.05(18)
C9 C8A C8 113.59(17)
C4B C8A C8 117.57(17)
C9 C8A H8A 105.2
C4B C8A H8A 105.2
C8 C8A H8A 105.2
C10 C9 C8A 111.51(18)
C10 C9 H9A 109.3
C8A C9 H9A 109.3
C10 C9 H9B 109.3
C8A C9 H9B 109.3
H9A C9 H9B 108.0
C10A C10 C9 116.61(19)
C10A C10 H10A 108.1
C9 C10 H10A 108.1
C10A C10 H10B 108.1
C9 C10 H10B 108.1
H10A C10 H10B 107.3
C4A C10A C1 120.89(19)
C4A C10A C10 120.43(18)
C1 C10A C10 118.65(18)
C13 C11 C1 110.0(2)
C13 C11 C12 111.6(2)
C1 C11 C12 115.1(2)
C13 C11 H11 106.5
C1 C11 H11 106.5
C12 C11 H11 106.5
C11 C12 H12A 109.5
C11 C12 H12B 109.5
H12A C12 H12B 109.5
C11 C12 H12C 109.5
H12A C12 H12C 109.5
H12B C12 H12C 109.5
C11 C13 H13A 109.5
C11 C13 H13B 109.5
H13A C13 H13B 109.5
C11 C13 H13C 109.5
H13A C13 H13C 109.5
H13B C13 H13C 109.5
C4B C14 H14A 109.5
C4B C14 H14B 109.5
H14A C14 H14B 109.5
C4B C14 H14C 109.5
H14A C14 H14C 109.5
H14B C14 H14C 109.5
C8 C15 H15A 109.5
C8 C15 H15B 109.5
H15A C15 H15B 109.5
C8 C15 H15C 109.5
H15A C15 H15C 109.5
H15B C15 H15C 109.5
C8 C16 H16A 109.5
C8 C16 H16B 109.5
H16A C16 H16B 109.5
C8 C16 H16C 109.5
H16A C16 H16C 109.5
H16B C16 H16C 109.5
O2 C17 O1 123.7(2)
O2 C17 C18 126.0(2)
O1 C17 C18 110.3(2)
C17 C18 H18A 109.5
C17 C18 H18B 109.5
H18A C18 H18B 109.5
C17 C18 H18C 109.5
H18A C18 H18C 109.5
H18B C18 H18C 109.5
C17 O1 C2 117.79(16)

loop_
_geom_bond_atom_site_label_1
_geom_bond_atom_site_label_2
_geom_bond_distance
C1 C2 1.385(3)
C1 C10A 1.415(3)
C1 C11 1.526(3)
C2 C3 1.372(3)
C2 O1 1.412(3)
C3 C4 1.381(3)
C3 H3 0.9500
C4 C4A 1.398(3)
C4 H4 0.9500
C4A C10A 1.406(3)
C4A C4B 1.541(3)
C4B C5 1.543(3)
C4B C14 1.544(3)
C4B C8A 1.553(3)
C5 C6 1.526(3)
C5 H5A 0.9900
C5 H5B 0.9900
C6 C7 1.512(4)
C6 H6A 0.9900
C6 H6B 0.9900
C7 C8 1.532(3)
C7 H7A 0.9900
C7 H7B 0.9900
C8 C15 1.530(4)
C8 C16 1.533(4)
C8 C8A 1.560(3)
C8A C9 1.520(3)
C8A H8A 1.0000
C9 C10 1.516(3)
C9 H9A 0.9900
C9 H9B 0.9900
C10 C10A 1.512(3)
C10 H10A 0.9900
C10 H10B 0.9900
C11 C13 1.524(4)
C11 C12 1.530(4)
C11 H11 1.0000
C12 H12A 0.9800
C12 H12B 0.9800
C12 H12C 0.9800
C13 H13A 0.9800
C13 H13B 0.9800
C13 H13C 0.9800
C14 H14A 0.9800
C14 H14B 0.9800
C14 H14C 0.9800
C15 H15A 0.9800
C15 H15B 0.9800
C15 H15C 0.9800
C16 H16A 0.9800
C16 H16B 0.9800
C16 H16C 0.9800
C17 O2 1.193(3)
C17 O1 1.361(3)
C17 C18 1.496(3)
C18 H18A 0.9800
C18 H18B 0.9800
C18 H18C 0.9800
